data_4073352
loop_
_publ_author_name
'Guo, Ruiyun'
'Portscheller, Janelle L.'
'Day, Victor W.'
'Malinakova, Helena C.'

_publ_contact_author
; 
   Prof. Helena C. Malinakova 
   Department of Chemistry -- University of Kansas
   Malott Hall
   1251 Wescoe Hall Dr, Rm 2010 
   Lawrence, KS  66045-7582  USA 
;
_publ_section_title
;
 An Allylpalladium(IV) Intermediate in the Synthesis of Highly Substituted
 Benzoxepines and Benzopyrans via Reactions of Stable Pallada(II)cycles
 with Allyl Bromides
;
_journal_issue 15
_journal_name_full Organometallics
_journal_page_first 3874
_journal_paper_doi 10.1021/om7002865
_journal_volume 26
_journal_year 2007
_chemical_formula_moiety 'C20 H18 N2 O3 Pd'
_chemical_formula_sum 'C20 H18 N2 O3 Pd'
_chemical_formula_weight 440.76
_space_group_IT_number 7
_symmetry_cell_setting monoclinic
_symmetry_space_group_name_Hall 'P -2yc'
_symmetry_space_group_name_H-M 'P 1 c 1'
_atom_sites_solution_hydrogens geom
_atom_sites_solution_primary direct
_atom_sites_solution_secondary difmap
_audit_creation_method SHELXL-97
_cell_angle_alpha 90.00
_cell_angle_beta 99.475(2)
_cell_angle_gamma 90.00
_cell_formula_units_Z 4
_cell_length_a 7.9471(7)
_cell_length_b 19.6757(17)
_cell_length_c 11.1282(10)
_cell_measurement_reflns_used 4967
_cell_measurement_temperature 100(2)
_cell_measurement_theta_max 30.0
_cell_measurement_theta_min 2.53
_cell_volume 1716.3(3)
_computing_cell_refinement 'Bruker SMART'
_computing_data_collection 'Bruker SMART'
_computing_data_reduction 'Bruker SAINT'
_computing_molecular_graphics 'Bruker SHELXTL'
_computing_publication_material 'Bruker SHELXTL'
_computing_structure_refinement 'Bruker SHELXTL'
_computing_structure_solution 'Bruker SHELXTL'
_diffrn_ambient_temperature 100(2)
_diffrn_measured_fraction_theta_full 0.963
_diffrn_measured_fraction_theta_max 0.963
_diffrn_measurement_method '\w scan frames'
_diffrn_radiation_monochromator graphite
_diffrn_radiation_source 'fine-focus sealed tube'
_diffrn_radiation_type MoK\a
_diffrn_radiation_wavelength 0.71073
_diffrn_reflns_av_R_equivalents 0.0213
_diffrn_reflns_av_sigmaI/netI 0.0421
_diffrn_reflns_limit_h_max 11
_diffrn_reflns_limit_h_min -9
_diffrn_reflns_limit_k_max 27
_diffrn_reflns_limit_k_min -21
_diffrn_reflns_limit_l_max 15
_diffrn_reflns_limit_l_min -15
_diffrn_reflns_number 12411
_diffrn_reflns_theta_full 30.03
_diffrn_reflns_theta_max 30.03
_diffrn_reflns_theta_min 1.86
_diffrn_standards_decay_% 0.0
_diffrn_standards_number 132
_exptl_absorpt_coefficient_mu 1.104
_exptl_absorpt_correction_T_max 1.000
_exptl_absorpt_correction_T_min 0.822
_exptl_absorpt_correction_type multi-scan
_exptl_absorpt_process_details 'SADABS, 2000'
_exptl_crystal_colour yellow
_exptl_crystal_density_diffrn 1.706
_exptl_crystal_density_meas 0
_exptl_crystal_density_method 'not measured'
_exptl_crystal_description plate
_exptl_crystal_F_000 888
_exptl_crystal_size_max 0.25
_exptl_crystal_size_mid 0.21
_exptl_crystal_size_min 0.06
_refine_diff_density_max 2.228
_refine_diff_density_min -3.087
_refine_diff_density_rms 0.168
_refine_ls_abs_structure_details 'Flack H D (1983), Acta Cryst. A39, 876-881'
_refine_ls_abs_structure_Flack 0(6)
_refine_ls_extinction_method none
_refine_ls_goodness_of_fit_ref 1.076
_refine_ls_hydrogen_treatment mixed
_refine_ls_matrix_type full
_refine_ls_number_parameters 398
_refine_ls_number_reflns 7662
_refine_ls_number_restraints 2
_refine_ls_restrained_S_all 1.076
_refine_ls_R_factor_all 0.0961
_refine_ls_R_factor_gt 0.0762
_refine_ls_shift/su_max 0.000
_refine_ls_shift/su_mean 0.000
_refine_ls_structure_factor_coef Fsqd
_refine_ls_weighting_details 'calc w=1/[\s^2^(Fo^2^)+(0.0384P)^2^+15.3066P] where P=(Fo^2^+2Fc^2^)/3'
_refine_ls_weighting_scheme calc
_refine_ls_wR_factor_gt 0.1619
_refine_ls_wR_factor_ref 0.1760
_reflns_number_gt 6162
_reflns_number_total 7662
_reflns_threshold_expression >2sigma(I)
_cod_data_source_file om7002865_si.cif
_cod_data_source_block 02035f(3b)
_cod_original_sg_symbol_H-M Pc
_cod_database_code 4073352

loop_
_symmetry_equiv_pos_as_xyz
'x, y, z'
'x, -y, z+1/2'

loop_
_atom_site_label
_atom_site_type_symbol
_atom_site_fract_x
_atom_site_fract_y
_atom_site_fract_z
_atom_site_U_iso_or_equiv
_atom_site_adp_type
_atom_site_occupancy
_atom_site_symmetry_multiplicity
_atom_site_calc_flag
_atom_site_refinement_flags
Pd1 Pd 0.00567(8) -0.42081(7) -0.35821(6) 0.0445(3) Uani 1 1 d .
O1 O -0.0973(16) -0.2835(6) -0.4207(12) 0.057(3) Uani 1 1 d .
O2 O 0.3408(15) -0.3272(7) -0.3094(10) 0.061(4) Uani 1 1 d .
O3 O 0.2378(19) -0.2943(7) -0.4994(11) 0.061(4) Uani 1 1 d .
C1 C -0.1793(13) -0.3233(4) -0.5163(8) 0.051(4) Uani 1 1 d G
C2 C -0.1487(12) -0.3929(4) -0.5130(7) 0.042(3) Uani 1 1 d G
C3 C -0.2241(13) -0.4339(3) -0.6086(9) 0.080(6) Uani 1 1 d G
H3 H -0.2032 -0.4815 -0.6063 0.096 Uiso 1 1 calc R
C4 C -0.3302(16) -0.4053(4) -0.7075(9) 0.129(11) Uani 1 1 d G
H4 H -0.3817 -0.4334 -0.7728 0.155 Uiso 1 1 calc R
C5 C -0.3608(16) -0.3358(4) -0.7108(10) 0.148(13) Uani 1 1 d G
H5 H -0.4332 -0.3162 -0.7784 0.177 Uiso 1 1 calc R
C6 C -0.2853(15) -0.2947(4) -0.6152(11) 0.095(8) Uani 1 1 d G
H6 H -0.3062 -0.2472 -0.6175 0.114 Uiso 1 1 calc R
C7 C 0.045(2) -0.3158(7) -0.3482(13) 0.051(5) Uani 1 1 d .
H7 H 0.0593 -0.2998 -0.2619 0.061 Uiso 1 1 calc R
C8 C 0.209(2) -0.3099(9) -0.3962(12) 0.050(4) Uani 1 1 d .
C9 C 0.509(2) -0.3330(11) -0.3362(16) 0.076(7) Uani 1 1 d .
H9A H 0.5553 -0.2873 -0.3489 0.092 Uiso 1 1 calc R
H9B H 0.5078 -0.3599 -0.4115 0.092 Uiso 1 1 calc R
C10 C 0.619(3) -0.3681(17) -0.2291(19) 0.120(12) Uani 1 1 d .
H10A H 0.7362 -0.3723 -0.2456 0.180 Uiso 1 1 calc R
H10B H 0.5731 -0.4135 -0.2179 0.180 Uiso 1 1 calc R
H10C H 0.6193 -0.3412 -0.1550 0.180 Uiso 1 1 calc R
N1 N -0.0415(9) -0.5303(3) -0.3467(7) 0.043(2) Uani 1 1 d G
C11 C -0.1648(8) -0.5681(4) -0.4212(6) 0.048(3) Uani 1 1 d G
H11 H -0.2497 -0.5457 -0.4775 0.058 Uiso 1 1 calc R
C12 C -0.1640(10) -0.6386(4) -0.4132(6) 0.056(4) Uani 1 1 d G
H12 H -0.2483 -0.6644 -0.4641 0.067 Uiso 1 1 calc R
C13 C -0.0399(12) -0.6713(3) -0.3308(7) 0.051(3) Uani 1 1 d G
H13 H -0.0393 -0.7195 -0.3253 0.061 Uiso 1 1 calc R
C14 C 0.0834(11) -0.6336(4) -0.2563(6) 0.053(5) Uani 1 1 d G
H14 H 0.1683 -0.6559 -0.2000 0.064 Uiso 1 1 calc R
C15 C 0.0826(9) -0.5631(4) -0.2643(6) 0.052(5) Uani 1 1 d G
N2 N 0.1648(13) -0.4479(4) -0.1909(7) 0.055(5) Uani 1 1 d G
C16 C 0.1767(12) -0.5175(4) -0.1700(8) 0.050(4) Uani 1 1 d G
C17 C 0.2900(15) -0.5426(3) -0.0715(9) 0.067(6) Uani 1 1 d G
H17 H 0.2981 -0.5902 -0.0572 0.080 Uiso 1 1 calc R
C18 C 0.3914(16) -0.4982(4) 0.0061(9) 0.108(9) Uani 1 1 d G
H18 H 0.4689 -0.5154 0.0734 0.130 Uiso 1 1 calc R
C19 C 0.3796(16) -0.4285(4) -0.0148(8) 0.084(6) Uani 1 1 d G
H19 H 0.4489 -0.3982 0.0383 0.101 Uiso 1 1 calc R
C20 C 0.2663(16) -0.4034(3) -0.1133(7) 0.058(4) Uani 1 1 d G
H20 H 0.2582 -0.3558 -0.1276 0.069 Uiso 1 1 calc R
Pd2 Pd -0.00470(8) 0.08025(7) 0.35800(5) 0.0446(3) Uani 1 1 d .
O21 O 0.0763(16) 0.2236(6) 0.4342(10) 0.071(4) Uani 1 1 d .
O22 O -0.3449(15) 0.1771(5) 0.3134(10) 0.045(3) Uani 1 1 d .
O23 O -0.228(2) 0.2146(7) 0.4988(9) 0.062(4) Uani 1 1 d .
C21 C 0.1726(13) 0.1872(5) 0.5096(9) 0.062(5) Uani 1 1 d G
C22 C 0.1581(12) 0.1168(5) 0.5071(8) 0.054(4) Uani 1 1 d G
C23 C 0.2680(13) 0.0775(4) 0.5892(8) 0.047(3) Uani 1 1 d G
H23 H 0.2581 0.0294 0.5875 0.056 Uiso 1 1 calc R
C25 C 0.3924(10) 0.1087(5) 0.6738(7) 0.053(3) Uani 1 1 d G
H25 H 0.4675 0.0818 0.7299 0.063 Uiso 1 1 calc R
C26 C 0.4069(11) 0.1791(5) 0.6763(7) 0.055(3) Uani 1 1 d G
H26 H 0.4919 0.2003 0.7341 0.066 Uiso 1 1 calc R
C24 C 0.2970(15) 0.2184(4) 0.5942(10) 0.083(6) Uani 1 1 d G
H24 H 0.3069 0.2665 0.5959 0.099 Uiso 1 1 calc R
C27 C -0.044(2) 0.1786(8) 0.3602(14) 0.044(4) Uani 1 1 d .
H27 H -0.0552 0.1948 0.2741 0.053 Uiso 1 1 calc R
C28 C -0.213(2) 0.1939(7) 0.4026(14) 0.044(4) Uani 1 1 d .
C29 C -0.514(3) 0.1805(11) 0.3441(16) 0.067(5) Uani 1 1 d .
H29A H -0.5496 0.2282 0.3521 0.080 Uiso 1 1 calc R
H29B H -0.5190 0.1562 0.4213 0.080 Uiso 1 1 calc R
C30 C -0.625(3) 0.1458(16) 0.2378(19) 0.112(11) Uani 1 1 d .
H30A H -0.7442 0.1472 0.2498 0.168 Uiso 1 1 calc R
H30B H -0.5887 0.0984 0.2328 0.168 Uiso 1 1 calc R
H30C H -0.6134 0.1694 0.1620 0.168 Uiso 1 1 calc R
N21 N -0.1551(14) 0.0550(5) 0.1925(7) 0.064(5) Uani 1 1 d G
C31 C -0.2177(15) 0.1004(5) 0.1002(8) 0.076(6) Uani 1 1 d G
H31 H -0.1964 0.1477 0.1111 0.091 Uiso 1 1 calc R
C32 C -0.3114(13) 0.0766(6) -0.0082(6) 0.066(5) Uani 1 1 d G
H32 H -0.3542 0.1076 -0.0713 0.079 Uiso 1 1 calc R
C33 C -0.3425(14) 0.0074(6) -0.0242(6) 0.069(5) Uani 1 1 d G
H33 H -0.4066 -0.0089 -0.0982 0.083 Uiso 1 1 calc R
C34 C -0.2799(17) -0.0380(5) 0.0681(9) 0.072(6) Uani 1 1 d G
H34 H -0.3012 -0.0853 0.0572 0.087 Uiso 1 1 calc R
C35 C -0.1862(15) -0.0142(5) 0.1765(8) 0.050(4) Uani 1 1 d G
N22 N -0.0033(15) -0.0237(3) 0.3628(7) 0.085(5) Uani 1 1 d G
C36 C -0.0848(15) -0.0558(4) 0.2579(6) 0.057(5) Uani 1 1 d G
C37 C -0.0915(17) -0.1264(4) 0.2524(6) 0.065(6) Uani 1 1 d G
H37 H -0.1472 -0.1483 0.1807 0.078 Uiso 1 1 calc R
C38 C -0.0166(18) -0.1648(3) 0.3518(9) 0.118(9) Uani 1 1 d G
H38 H -0.0212 -0.2130 0.3480 0.141 Uiso 1 1 calc R
C39 C 0.0649(18) -0.1327(4) 0.4567(8) 0.137(12) Uani 1 1 d G
H39 H 0.1161 -0.1590 0.5246 0.164 Uiso 1 1 calc R
C40 C 0.0716(16) -0.0621(4) 0.4622(7) 0.103(8) Uani 1 1 d G
H40 H 0.1273 -0.0402 0.5339 0.123 Uiso 1 1 calc R

loop_
_atom_site_aniso_label
_atom_site_aniso_U_11
_atom_site_aniso_U_22
_atom_site_aniso_U_33
_atom_site_aniso_U_23
_atom_site_aniso_U_13
_atom_site_aniso_U_12
Pd1 0.0377(7) 0.0624(8) 0.0291(5) -0.0085(5) -0.0070(5) 0.0289(6)
O1 0.043(6) 0.052(6) 0.068(7) 0.000(5) -0.017(5) -0.001(4)
O2 0.029(6) 0.123(10) 0.027(5) -0.023(6) -0.012(4) 0.027(6)
O3 0.062(8) 0.064(7) 0.047(6) -0.020(5) -0.026(6) 0.005(6)
C1 0.032(7) 0.056(8) 0.052(8) 0.017(6) -0.033(6) -0.017(6)
C2 0.023(6) 0.045(6) 0.049(7) 0.027(5) -0.016(5) -0.008(5)
C3 0.060(9) 0.069(8) 0.085(11) 0.051(8) -0.061(8) -0.055(7)
C4 0.138(16) 0.059(8) 0.138(15) 0.068(9) -0.131(14) -0.075(10)
C5 0.158(19) 0.085(11) 0.142(16) 0.077(11) -0.148(16) -0.077(12)
C6 0.074(12) 0.065(9) 0.117(14) 0.046(9) -0.071(11) -0.026(8)
C7 0.062(10) 0.044(7) 0.033(6) -0.022(5) -0.033(6) 0.044(7)
C8 0.039(8) 0.088(11) 0.018(5) -0.021(6) -0.016(5) 0.020(8)
C9 0.042(8) 0.113(13) 0.060(10) -0.062(9) -0.033(7) 0.030(9)
C10 0.056(13) 0.23(3) 0.054(10) -0.046(14) -0.044(10) 0.080(16)
N1 0.029(4) 0.050(6) 0.047(5) 0.030(4) 0.002(4) 0.002(4)
C11 0.033(5) 0.069(7) 0.038(5) 0.029(5) -0.010(4) -0.023(5)
C12 0.047(7) 0.067(8) 0.046(6) 0.021(5) -0.013(5) -0.037(6)
C13 0.048(7) 0.068(8) 0.034(5) 0.014(5) 0.004(5) -0.013(6)
C14 0.066(10) 0.049(7) 0.030(6) -0.023(5) -0.034(6) 0.052(7)
C15 0.044(8) 0.085(9) 0.016(5) -0.034(5) -0.025(5) 0.053(7)
N2 0.082(12) 0.054(8) 0.023(5) -0.011(5) -0.010(6) 0.045(8)
C16 0.070(11) 0.054(8) 0.023(5) -0.010(5) -0.005(6) 0.046(7)
C17 0.081(15) 0.070(11) 0.033(8) -0.001(7) -0.037(9) -0.014(10)
C18 0.18(2) 0.050(8) 0.059(9) 0.028(7) -0.090(12) -0.026(10)
C19 0.152(18) 0.052(8) 0.030(5) 0.005(5) -0.042(8) -0.030(9)
C20 0.092(11) 0.044(7) 0.028(5) -0.006(5) -0.018(6) 0.002(6)
Pd2 0.0374(7) 0.0616(8) 0.0293(5) 0.0111(5) -0.0110(5) -0.0288(6)
O21 0.065(7) 0.088(8) 0.044(5) 0.022(5) -0.036(5) -0.068(6)
O22 0.048(7) 0.047(5) 0.034(5) 0.018(4) -0.010(5) -0.023(5)
O23 0.083(9) 0.080(8) 0.017(4) 0.008(4) -0.005(5) 0.030(7)
C21 0.049(10) 0.063(9) 0.068(10) -0.006(7) -0.009(8) -0.035(7)
C22 0.026(7) 0.105(13) 0.030(6) 0.017(7) 0.004(6) 0.010(7)
C23 0.053(8) 0.055(7) 0.029(5) -0.008(5) -0.001(5) 0.014(5)
C25 0.023(5) 0.102(11) 0.033(5) -0.011(6) 0.005(4) 0.010(5)
C26 0.042(7) 0.087(10) 0.034(5) 0.010(5) 0.001(5) -0.024(6)
C24 0.076(13) 0.079(10) 0.073(10) 0.027(9) -0.045(9) -0.027(9)
C27 0.036(8) 0.068(9) 0.027(5) 0.017(6) 0.000(5) -0.024(6)
C28 0.056(10) 0.026(6) 0.042(7) 0.012(5) -0.014(7) -0.007(6)
C29 0.049(9) 0.110(13) 0.048(8) 0.052(8) 0.026(7) 0.020(9)
C30 0.041(10) 0.22(3) 0.066(11) 0.099(15) -0.008(8) -0.034(13)
N21 0.068(11) 0.089(11) 0.025(6) 0.020(7) -0.024(7) -0.026(9)
C31 0.077(11) 0.128(14) 0.019(5) 0.021(7) -0.004(6) -0.044(10)
C32 0.048(7) 0.132(14) 0.017(4) 0.008(6) 0.007(5) -0.030(8)
C33 0.044(7) 0.139(15) 0.022(5) 0.003(7) 0.001(5) -0.007(8)
C34 0.092(17) 0.083(13) 0.031(8) -0.023(8) -0.021(9) -0.016(11)
C35 0.046(9) 0.085(11) 0.015(5) 0.000(6) -0.011(5) -0.006(7)
N22 0.120(11) 0.060(6) 0.050(6) 0.041(5) -0.062(7) -0.076(7)
C36 0.088(14) 0.038(6) 0.041(8) -0.008(6) -0.004(8) -0.031(7)
C37 0.099(16) 0.071(10) 0.021(6) 0.005(6) 0.000(8) -0.036(10)
C38 0.21(2) 0.051(7) 0.054(7) 0.044(6) -0.077(10) -0.099(11)
C39 0.22(3) 0.060(9) 0.081(11) 0.041(8) -0.110(15) -0.069(12)
C40 0.139(17) 0.079(10) 0.064(9) 0.040(8) -0.060(10) -0.081(11)

loop_
_atom_type_symbol
_atom_type_description
_atom_type_scat_dispersion_real
_atom_type_scat_dispersion_imag
_atom_type_scat_source
C C 0.0033 0.0016 'International Tables Vol C Tables 4.2.6.8 and 6.1.1.4'
H H 0.0000 0.0000 'International Tables Vol C Tables 4.2.6.8 and 6.1.1.4'
N N 0.0061 0.0033 'International Tables Vol C Tables 4.2.6.8 and 6.1.1.4'
O O 0.0106 0.0060 'International Tables Vol C Tables 4.2.6.8 and 6.1.1.4'
Pd Pd -0.9988 1.0072 'International Tables Vol C Tables 4.2.6.8 and 6.1.1.4'

loop_
_geom_angle_atom_site_label_1
_geom_angle_atom_site_label_2
_geom_angle_atom_site_label_3
_geom_angle
C2 Pd1 C7 80.9(4)
C2 Pd1 N2 178.0(4)
C7 Pd1 N2 97.9(4)
C2 Pd1 N1 103.4(3)
C7 Pd1 N1 173.3(5)
N2 Pd1 N1 77.7(3)
C1 O1 C7 114.2(11)
C8 O2 C9 121.2(14)
C2 C1 C6 120.0
C2 C1 O1 118.4(8)
C6 C1 O1 121.6(8)
C3 C2 C1 120.0
C3 C2 Pd1 128.3(5)
C1 C2 Pd1 111.7(5)
C2 C3 C4 120.0
C5 C4 C3 120.0
C4 C5 C6 120.0
C5 C6 C1 120.0
O1 C7 C8 115.0(15)
O1 C7 Pd1 108.1(10)
C8 C7 Pd1 101.0(9)
O3 C8 O2 118.9(16)
O3 C8 C7 130.8(14)
O2 C8 C7 110.2(13)
O2 C9 C10 108.2(19)
C11 N1 C15 120.0
C11 N1 Pd1 126.9(4)
C15 N1 Pd1 112.6(4)
C12 C11 N1 120.0
C11 C12 C13 120.0
C14 C13 C12 120.0
C15 C14 C13 120.0
C14 C15 N1 120.0
C14 C15 C16 124.1(6)
N1 C15 C16 114.0(6)
C16 N2 C20 120.0
C16 N2 Pd1 113.9(4)
C20 N2 Pd1 125.7(5)
C17 C16 N2 120.0
C17 C16 C15 121.8(6)
N2 C16 C15 117.7(6)
C16 C17 C18 120.0
C17 C18 C19 120.0
C18 C19 C20 120.0
C19 C20 N2 120.0
C27 Pd2 N22 170.5(6)
C27 Pd2 C22 74.1(5)
N22 Pd2 C22 109.2(4)
C27 Pd2 N21 100.2(5)
N22 Pd2 N21 77.6(4)
C22 Pd2 N21 171.3(4)
C21 O21 C27 107.6(11)
C28 O22 C29 116.8(15)
O21 C21 C22 120.9(9)
O21 C21 C24 119.1(9)
C22 C21 C24 120.0
C23 C22 C21 120.0
C23 C22 Pd2 125.4(5)
C21 C22 Pd2 113.8(5)
C22 C23 C25 120.0
C26 C25 C23 120.0
C25 C26 C24 120.0
C26 C24 C21 120.0
O21 C27 C28 103.6(13)
O21 C27 Pd2 121.0(11)
C28 C27 Pd2 110.5(9)
O23 C28 O22 125.0(18)
O23 C28 C27 125.3(16)
O22 C28 C27 109.7(14)
O22 C29 C30 103.9(16)
C31 N21 C35 120.0
C31 N21 Pd2 125.7(5)
C35 N21 Pd2 114.3(5)
N21 C31 C32 120.0
C31 C32 C33 120.0
C34 C33 C32 120.0
C35 C34 C33 120.0
C36 C35 C34 122.8(8)
C36 C35 N21 115.1(8)
C34 C35 N21 120.0
C36 N22 C40 120.0
C36 N22 Pd2 115.6(4)
C40 N22 Pd2 124.4(4)
C35 C36 N22 115.0(7)
C35 C36 C37 123.4(7)
N22 C36 C37 120.0
C36 C37 C38 120.0
C39 C38 C37 120.0
C38 C39 C40 120.0
C39 C40 N22 120.0

loop_
_geom_bond_atom_site_label_1
_geom_bond_atom_site_label_2
_geom_bond_distance
Pd1 C2 2.019(5)
Pd1 C7 2.091(15)
Pd1 N2 2.139(6)
Pd1 N1 2.194(6)
O1 C1 1.393(14)
O1 C7 1.427(17)
O2 C8 1.347(18)
O2 C9 1.42(2)
O3 C8 1.25(2)
C1 C2 1.3900
C1 C6 1.3900
C2 C3 1.3900
C3 C4 1.3900
C4 C5 1.3900
C5 C6 1.3900
C7 C8 1.49(3)
C9 C10 1.52(3)
N1 C11 1.3900
N1 C15 1.3900
C11 C12 1.3900
C12 C13 1.3900
C13 C14 1.3900
C14 C15 1.3900
C15 C16 1.485(8)
N2 C16 1.3900
N2 C20 1.3900
C16 C17 1.3900
C17 C18 1.3900
C18 C19 1.3900
C19 C20 1.3900
Pd2 C27 1.961(16)
Pd2 N22 2.046(6)
Pd2 C22 2.059(7)
Pd2 N21 2.084(6)
O21 C21 1.262(14)
O21 C27 1.457(18)
O22 C28 1.360(19)
O22 C29 1.44(2)
O23 C28 1.17(2)
C21 C22 1.3900
C21 C24 1.3900
C22 C23 1.3900
C23 C25 1.3900
C25 C26 1.3900
C26 C24 1.3900
C27 C28 1.52(2)
C29 C30 1.52(3)
N21 C31 1.3900
N21 C35 1.3900
C31 C32 1.3900
C32 C33 1.3900
C33 C34 1.3900
C34 C35 1.3900
C35 C36 1.379(10)
N22 C36 1.3900
N22 C40 1.3900
C36 C37 1.3900
C37 C38 1.3900
C38 C39 1.3900
C39 C40 1.3900

loop_
_geom_torsion_atom_site_label_1
_geom_torsion_atom_site_label_2
_geom_torsion_atom_site_label_3
_geom_torsion_atom_site_label_4
_geom_torsion
C7 O1 C1 C2 17.2(17)
C7 O1 C1 C6 -160.9(12)
C6 C1 C2 C3 0.0
O1 C1 C2 C3 -178.1(12)
C6 C1 C2 Pd1 -178.9(7)
O1 C1 C2 Pd1 3.0(10)
C7 Pd1 C2 C3 167.0(9)
N2 Pd1 C2 C3 -141(12)
N1 Pd1 C2 C3 -18.3(7)
C7 Pd1 C2 C1 -14.2(7)
N2 Pd1 C2 C1 38(13)
N1 Pd1 C2 C1 160.5(5)
C1 C2 C3 C4 0.0
Pd1 C2 C3 C4 178.7(9)
C2 C3 C4 C5 0.0
C3 C4 C5 C6 0.0
C4 C5 C6 C1 0.0
C2 C1 C6 C5 0.0
O1 C1 C6 C5 178.0(12)
C1 O1 C7 C8 84.7(16)
C1 O1 C7 Pd1 -27.3(17)
C2 Pd1 C7 O1 22.4(12)
N2 Pd1 C7 O1 -156.1(11)
N1 Pd1 C7 O1 -108(4)
C2 Pd1 C7 C8 -98.7(9)
N2 Pd1 C7 C8 82.9(8)
N1 Pd1 C7 C8 131(4)
C9 O2 C8 O3 -5(3)
C9 O2 C8 C7 173.0(15)
O1 C7 C8 O3 -17(3)
Pd1 C7 C8 O3 99.2(19)
O1 C7 C8 O2 165.5(13)
Pd1 C7 C8 O2 -78.4(13)
C8 O2 C9 C10 -167.5(18)
C2 Pd1 N1 C11 -7.2(6)
C7 Pd1 N1 C11 122(4)
N2 Pd1 N1 C11 171.1(6)
C2 Pd1 N1 C15 164.5(5)
C7 Pd1 N1 C15 -66(4)
N2 Pd1 N1 C15 -17.2(4)
C15 N1 C11 C12 0.0
Pd1 N1 C11 C12 171.2(6)
N1 C11 C12 C13 0.0
C11 C12 C13 C14 0.0
C12 C13 C14 C15 0.0
C13 C14 C15 N1 0.0
C13 C14 C15 C16 163.4(9)
C11 N1 C15 C14 0.0
Pd1 N1 C15 C14 -172.4(5)
C11 N1 C15 C16 -165.0(8)
Pd1 N1 C15 C16 22.6(7)
C2 Pd1 N2 C16 132(12)
C7 Pd1 N2 C16 -176.6(7)
N1 Pd1 N2 C16 8.5(5)
C2 Pd1 N2 C20 -56(13)
C7 Pd1 N2 C20 -4.0(8)
N1 Pd1 N2 C20 -178.9(7)
C20 N2 C16 C17 0.0
Pd1 N2 C16 C17 173.1(7)
C20 N2 C16 C15 -172.2(10)
Pd1 N2 C16 C15 0.9(9)
C14 C15 C16 C17 7.5(10)
N1 C15 C16 C17 171.8(6)
C14 C15 C16 N2 179.6(6)
N1 C15 C16 N2 -16.2(9)
N2 C16 C17 C18 0.0
C15 C16 C17 C18 171.8(10)
C16 C17 C18 C19 0.0
C17 C18 C19 C20 0.0
C18 C19 C20 N2 0.0
C16 N2 C20 C19 0.0
Pd1 N2 C20 C19 -172.2(8)
C27 O21 C21 C22 3.4(16)
C27 O21 C21 C24 -178.1(9)
O21 C21 C22 C23 178.5(13)
C24 C21 C22 C23 0.0
O21 C21 C22 Pd2 8.4(12)
C24 C21 C22 Pd2 -170.1(7)
C27 Pd2 C22 C23 178.3(8)
N22 Pd2 C22 C23 7.7(8)
N21 Pd2 C22 C23 -132(3)
C27 Pd2 C22 C21 -12.2(6)
N22 Pd2 C22 C21 177.2(6)
N21 Pd2 C22 C21 37(3)
C21 C22 C23 C25 0.0
Pd2 C22 C23 C25 168.9(8)
C22 C23 C25 C26 0.0
C23 C25 C26 C24 0.0
C25 C26 C24 C21 0.0
O21 C21 C24 C26 -178.5(13)
C22 C21 C24 C26 0.0
C21 O21 C27 C28 109.1(14)
C21 O21 C27 Pd2 -15.4(17)
N22 Pd2 C27 O21 127(3)
C22 Pd2 C27 O21 15.4(11)
N21 Pd2 C27 O21 -158.0(11)
N22 Pd2 C27 C28 6(4)
C22 Pd2 C27 C28 -105.8(11)
N21 Pd2 C27 C28 80.8(11)
C29 O22 C28 O23 -5(2)
C29 O22 C28 C27 172.5(13)
O21 C27 C28 O23 -26.4(19)
Pd2 C27 C28 O23 104.6(16)
O21 C27 C28 O22 156.2(10)
Pd2 C27 C28 O22 -72.8(12)
C28 O22 C29 C30 -168.9(13)
C27 Pd2 N21 C31 16.6(8)
N22 Pd2 N21 C31 -172.9(8)
C22 Pd2 N21 C31 -31(4)
C27 Pd2 N21 C35 -165.8(7)
N22 Pd2 N21 C35 4.8(6)
C22 Pd2 N21 C35 146(3)
C35 N21 C31 C32 0.0
Pd2 N21 C31 C32 177.5(9)
N21 C31 C32 C33 0.0
C31 C32 C33 C34 0.0
C32 C33 C34 C35 0.0
C33 C34 C35 C36 -162.9(12)
C33 C34 C35 N21 0.0
C31 N21 C35 C36 164.2(11)
Pd2 N21 C35 C36 -13.6(10)
C31 N21 C35 C34 0.0
Pd2 N21 C35 C34 -177.8(8)
C27 Pd2 N22 C36 82(3)
C22 Pd2 N22 C36 -169.7(6)
N21 Pd2 N22 C36 4.7(7)
C27 Pd2 N22 C40 -98(3)
C22 Pd2 N22 C40 10.6(8)
N21 Pd2 N22 C40 -175.0(8)
C34 C35 C36 N22 -178.6(6)
N21 C35 C36 N22 17.7(11)
C34 C35 C36 C37 -13.0(14)
N21 C35 C36 C37 -176.7(7)
C40 N22 C36 C35 166.1(12)
Pd2 N22 C36 C35 -13.6(10)
C40 N22 C36 C37 0.0
Pd2 N22 C36 C37 -179.7(8)
C35 C36 C37 C38 -164.9(13)
N22 C36 C37 C38 0.0
C36 C37 C38 C39 0.0
C37 C38 C39 C40 0.0
C38 C39 C40 N22 0.0
C36 N22 C40 C39 0.0
Pd2 N22 C40 C39 179.7(8)
